data_2212903
loop_
_publ_author_name
'Xu, Yan-Jie'
'Li, Jiang-Sheng'
'Qin, Ling'
'Wang, Wei'

_publ_section_title
;
 4,4'-Bis(propionylamino)-1,1'-ethylenedipyridinium dibromide dihydrate
;
_journal_coeditor_code HB2328
_journal_issue 4
_journal_name_full 'Acta Crystallographica Section E'
_journal_page_first o1825
_journal_page_last o1826
_journal_paper_doi 10.1107/S1600536807012032
_journal_volume 63
_journal_year 2007
_chemical_formula_iupac 'C18 H24 N4 O2 2+ , 2Br - , 2H2 O'
_chemical_formula_moiety 'C18 H24 N4 O2 2+ , 2Br - , 2H2 O'
_chemical_formula_sum 'C18 H28 Br2 N4 O4'
_chemical_formula_weight 524.26
_chemical_name_systematic
;
4,4'-Bis(propionylamino)-1,1'-ethylenedipyridinium dibromide dihydrate
;
_space_group_IT_number 14
_symmetry_cell_setting monoclinic
_symmetry_space_group_name_Hall '-P 2yn'
_symmetry_space_group_name_H-M 'P 1 21/n 1'
_atom_sites_solution_hydrogens geom
_atom_sites_solution_primary direct
_atom_sites_solution_secondary difmap
_cell_angle_alpha 90.00
_cell_angle_beta 97.951(3)
_cell_angle_gamma 90.00
_cell_formula_units_Z 2
_cell_length_a 8.7548(18)
_cell_length_b 10.030(2)
_cell_length_c 12.969(3)
_cell_measurement_reflns_used 2439
_cell_measurement_temperature 294(2)
_cell_measurement_theta_max 25.79
_cell_measurement_theta_min 2.58
_cell_volume 1127.9(4)
_computing_cell_refinement 'SAINT (Bruker, 1997)'
_computing_data_collection 'SMART (Bruker, 1997)'
_computing_data_reduction SAINT
_computing_molecular_graphics 'SHELXTL (Bruker, 1997)'
_computing_publication_material SHELXTL
_computing_structure_refinement 'SHELXL97 (Sheldrick, 1997)'
_computing_structure_solution 'SHELXS97 (Sheldrick, 1997)'
_diffrn_ambient_temperature 294(2)
_diffrn_measured_fraction_theta_full 0.999
_diffrn_measured_fraction_theta_max 0.999
_diffrn_measurement_device_type 'Bruker SMART 1000 CCD area-detector'
_diffrn_measurement_method \w
_diffrn_radiation_monochromator graphite
_diffrn_radiation_source 'fine-focus sealed tube'
_diffrn_radiation_type MoK\a
_diffrn_radiation_wavelength 0.71073
_diffrn_reflns_av_R_equivalents 0.0431
_diffrn_reflns_av_sigmaI/netI 0.0384
_diffrn_reflns_limit_h_max 10
_diffrn_reflns_limit_h_min -9
_diffrn_reflns_limit_k_max 12
_diffrn_reflns_limit_k_min -11
_diffrn_reflns_limit_l_max 16
_diffrn_reflns_limit_l_min -15
_diffrn_reflns_number 6324
_diffrn_reflns_theta_full 26.38
_diffrn_reflns_theta_max 26.38
_diffrn_reflns_theta_min 2.58
_exptl_absorpt_coefficient_mu 3.623
_exptl_absorpt_correction_T_max 0.631
_exptl_absorpt_correction_T_min 0.562
_exptl_absorpt_correction_type multi-scan
_exptl_absorpt_process_details '(SADABS; Sheldrick, 1996)'
_exptl_crystal_colour colourless
_exptl_crystal_density_diffrn 1.544
_exptl_crystal_density_method 'not measured'
_exptl_crystal_description block
_exptl_crystal_F_000 532
_exptl_crystal_size_max 0.18
_exptl_crystal_size_mid 0.16
_exptl_crystal_size_min 0.14
_refine_diff_density_max 0.516
_refine_diff_density_min -0.527
_refine_ls_extinction_method none
_refine_ls_goodness_of_fit_ref 1.040
_refine_ls_hydrogen_treatment constr
_refine_ls_matrix_type full
_refine_ls_number_parameters 136
_refine_ls_number_reflns 2312
_refine_ls_number_restraints 25
_refine_ls_restrained_S_all 1.073
_refine_ls_R_factor_all 0.0515
_refine_ls_R_factor_gt 0.0317
_refine_ls_shift/su_max 0.000
_refine_ls_shift/su_mean 0.000
_refine_ls_structure_factor_coef Fsqd
_refine_ls_weighting_details 'calc w = 1/[\s^2^(Fo^2^)+(0.0367P)^2^+0.4814P] where P=(Fo^2^+2Fc^2^)/3'
_refine_ls_weighting_scheme calc
_refine_ls_wR_factor_gt 0.0749
_refine_ls_wR_factor_ref 0.0838
_reflns_number_gt 1706
_reflns_number_total 2312
_reflns_threshold_expression I>2\s(I)
_cod_data_source_file hb2328.cif
_cod_data_source_block I
_cod_depositor_comments
;
The following automatic conversions were performed:
'_symmetry_cell_setting' value 'Monoclinic' changed to 'monoclinic'
according to '/home/saulius/struct/CIF-dictionaries/cif_core.dic'
dictionary named 'cif_core.dic' version 2.4.1 from 2010-06-29.

Automatic conversion script
Id: cif_fix_enum 1527 2010-12-29 10:47:43Z saulius 

The following automatic conversions were performed:

'_symmetry_cell_setting' value 'Monoclinic' changed to 'monoclinic'
according to /home/saulius/struct/CIF-dictionaries/cif_core.dic
dictionary named 'cif_core.dic' version 2.4.1 from 2010-06-29.

Automatic conversion script
Id: cif_fix_values 1715 2011-07-08 13:25:40Z adriana 
;
_cod_original_sg_symbol_H-M 'P 21/n'
_cod_database_code 2212903
_cod_database_fobs_code 2212903

loop_
_symmetry_equiv_pos_as_xyz
'x, y, z'
'-x+1/2, y+1/2, -z+1/2'
'-x, -y, -z'
'x-1/2, -y-1/2, z-1/2'

loop_
_atom_site_type_symbol
_atom_site_label
_atom_site_fract_x
_atom_site_fract_y
_atom_site_fract_z
_atom_site_U_iso_or_equiv
_atom_site_adp_type
_atom_site_calc_flag
_atom_site_refinement_flags
_atom_site_occupancy
_atom_site_disorder_assembly
_atom_site_disorder_group
Br Br1 0.08083(3) 0.00596(3) 0.30679(2) 0.04724(13) Uani d . 1 . .
O O1 0.7223(2) 0.2309(2) 0.16953(16) 0.0508(6) Uani d . 1 . .
N N1 0.5856(2) 0.2934(2) 0.01473(16) 0.0343(5) Uani d . 1 . .
H H1 0.5897 0.3441 -0.0383 0.041 Uiso calc R 1 . .
N N2 0.2037(2) 0.0476(2) -0.01196(16) 0.0310(5) Uani d . 1 . .
C C1 0.9749(9) 0.3936(10) 0.1332(8) 0.070(3) Uani d PDU 0.50 A 1
H H1A 1.0388 0.4687 0.1226 0.105 Uiso calc PR 0.50 A 1
H H1B 1.0145 0.3154 0.1034 0.105 Uiso calc PR 0.50 A 1
H H1C 0.9748 0.3801 0.2065 0.105 Uiso calc PR 0.50 A 1
C C2 0.8125(4) 0.4195(3) 0.0817(3) 0.0573(9) Uani d PD 0.50 A 1
H H2A 0.7739 0.4998 0.1109 0.069 Uiso calc PR 0.50 A 1
H H2B 0.8133 0.4345 0.0079 0.069 Uiso calc PR 0.50 A 1
C C1' 0.9401(13) 0.4437(14) 0.1649(8) 0.092(4) Uani d PDU 0.50 A 2
H H1'A 0.9984 0.5194 0.1473 0.138 Uiso calc PR 0.50 A 2
H H1'B 1.0057 0.3667 0.1731 0.138 Uiso calc PR 0.50 A 2
H H1'C 0.8999 0.4610 0.2288 0.138 Uiso calc PR 0.50 A 2
C C2' 0.8125(4) 0.4195(3) 0.0817(3) 0.0573(9) Uani d PD 0.50 A 2
H H2'A 0.8557 0.4045 0.0177 0.069 Uiso calc PR 0.50 A 2
H H2'B 0.7510 0.5002 0.0723 0.069 Uiso calc PR 0.50 A 2
C C3 0.7062(3) 0.3053(3) 0.0960(2) 0.0369(6) Uani d D 1 . .
C C4 0.4611(3) 0.2100(3) 0.00945(18) 0.0284(6) Uani d . 1 . .
C C5 0.3558(3) 0.2085(3) -0.08244(19) 0.0348(6) Uani d . 1 A .
H H5A 0.3720 0.2633 -0.1378 0.042 Uiso calc R 1 . .
C C6 0.2301(3) 0.1275(3) -0.09106(19) 0.0364(6) Uani d . 1 . .
H H6A 0.1614 0.1273 -0.1525 0.044 Uiso calc R 1 A .
C C7 0.3033(3) 0.0481(3) 0.0780(2) 0.0350(6) Uani d . 1 . .
H H7A 0.2839 -0.0069 0.1324 0.042 Uiso calc R 1 A .
C C8 0.4303(3) 0.1265(3) 0.09044(19) 0.0350(6) Uani d . 1 A .
H H8A 0.4970 0.1249 0.1528 0.042 Uiso calc R 1 . .
C C9 0.0645(3) -0.0377(3) -0.0207(2) 0.0351(6) Uani d . 1 . .
H H9A 0.0873 -0.1190 0.0189 0.042 Uiso calc R 1 A .
H H9B 0.0330 -0.0616 -0.0930 0.042 Uiso calc R 1 . .
O O2 0.3423(3) 0.2490(3) 0.33428(19) 0.0858(9) Uani d D 1 . .
H H2C 0.2836 0.1801 0.3215 0.103 Uiso d RD 1 . .
H H2D 0.3369 0.3061 0.2830 0.103 Uiso d RD 1 . .

loop_
_atom_site_aniso_label
_atom_site_aniso_U_11
_atom_site_aniso_U_22
_atom_site_aniso_U_33
_atom_site_aniso_U_12
_atom_site_aniso_U_13
_atom_site_aniso_U_23
Br1 0.0516(2) 0.0507(2) 0.03969(19) -0.00359(15) 0.00714(13) -0.00971(14)
O1 0.0420(12) 0.0616(14) 0.0444(11) -0.0126(11) -0.0099(9) 0.0123(11)
N1 0.0327(12) 0.0402(13) 0.0297(11) -0.0090(10) 0.0028(9) 0.0038(10)
N2 0.0262(11) 0.0354(12) 0.0309(11) -0.0061(10) 0.0026(9) 0.0000(10)
C1 0.048(4) 0.062(5) 0.096(7) -0.023(4) -0.004(4) -0.008(5)
C2 0.0492(19) 0.056(2) 0.063(2) -0.0218(17) -0.0040(16) 0.0031(18)
C1' 0.096(7) 0.106(8) 0.067(5) -0.057(6) -0.016(5) -0.002(5)
C2' 0.0492(19) 0.056(2) 0.063(2) -0.0218(17) -0.0040(16) 0.0031(18)
C3 0.0304(14) 0.0418(16) 0.0380(15) -0.0048(13) 0.0032(12) -0.0025(13)
C4 0.0253(13) 0.0318(14) 0.0287(13) 0.0005(10) 0.0056(10) -0.0030(11)
C5 0.0365(15) 0.0407(16) 0.0264(13) -0.0041(13) 0.0023(11) 0.0055(12)
C6 0.0320(14) 0.0469(17) 0.0290(13) -0.0049(13) -0.0005(11) 0.0028(13)
C7 0.0333(15) 0.0420(15) 0.0291(13) -0.0049(12) 0.0022(11) 0.0056(12)
C8 0.0321(14) 0.0464(17) 0.0253(12) -0.0061(12) 0.0001(11) 0.0050(12)
C9 0.0309(14) 0.0382(15) 0.0355(14) -0.0083(12) 0.0018(11) -0.0027(12)
O2 0.132(3) 0.0671(17) 0.0603(16) -0.0391(18) 0.0193(16) -0.0032(14)

loop_
_atom_type_symbol
_atom_type_description
_atom_type_scat_dispersion_real
_atom_type_scat_dispersion_imag
_atom_type_scat_source
C C 0.0033 0.0016 'International Tables Vol C Tables 4.2.6.8 and 6.1.1.4'
H H 0.0000 0.0000 'International Tables Vol C Tables 4.2.6.8 and 6.1.1.4'
N N 0.0061 0.0033 'International Tables Vol C Tables 4.2.6.8 and 6.1.1.4'
O O 0.0106 0.0060 'International Tables Vol C Tables 4.2.6.8 and 6.1.1.4'
Br Br -0.2901 2.4595 'International Tables Vol C Tables 4.2.6.8 and 6.1.1.4'

loop_
_geom_angle_atom_site_label_1
_geom_angle_atom_site_label_2
_geom_angle_atom_site_label_3
_geom_angle_site_symmetry_1
_geom_angle_site_symmetry_3
_geom_angle
C4 N1 C3 . . 127.4(2)
C4 N1 H1 . . 116.3
C3 N1 H1 . . 116.3
C6 N2 C7 . . 119.7(2)
C6 N2 C9 . . 120.8(2)
C7 N2 C9 . . 119.5(2)
C2 C1 H1A . . 109.5
C2 C1 H1B . . 109.5
H1A C1 H1B . . 109.5
C2 C1 H1C . . 109.5
H1A C1 H1C . . 109.5
H1B C1 H1C . . 109.5
C3 C2 C1 . . 112.1(5)
C3 C2 H2A . . 109.2
C1 C2 H2A . . 109.2
C3 C2 H2B . . 109.2
C1 C2 H2B . . 109.2
H2A C2 H2B . . 107.9
H1'A C1' H1'B . . 109.5
H1'A C1' H1'C . . 109.5
H1'B C1' H1'C . . 109.5
O1 C3 N1 . . 122.7(2)
O1 C3 C2 . . 124.3(2)
N1 C3 C2 . . 113.0(2)
N1 C4 C8 . . 124.3(2)
N1 C4 C5 . . 118.3(2)
C8 C4 C5 . . 117.4(2)
C6 C5 C4 . . 120.4(2)
C6 C5 H5A . . 119.8
C4 C5 H5A . . 119.8
N2 C6 C5 . . 121.0(2)
N2 C6 H6A . . 119.5
C5 C6 H6A . . 119.5
C8 C7 N2 . . 121.6(2)
C8 C7 H7A . . 119.2
N2 C7 H7A . . 119.2
C7 C8 C4 . . 119.9(2)
C7 C8 H8A . . 120.0
C4 C8 H8A . . 120.0
N2 C9 C9 . 3 109.3(3)
N2 C9 H9A . . 109.8
C9 C9 H9A 3 . 109.8
N2 C9 H9B . . 109.8
C9 C9 H9B 3 . 109.8
H9A C9 H9B . . 108.3
H2C O2 H2D . . 114.2

loop_
_geom_bond_atom_site_label_1
_geom_bond_atom_site_label_2
_geom_bond_site_symmetry_2
_geom_bond_distance
O1 C3 . 1.204(3)
N1 C4 . 1.368(3)
N1 C3 . 1.390(3)
N1 H1 . 0.8600
N2 C6 . 1.347(3)
N2 C7 . 1.356(3)
N2 C9 . 1.480(3)
C1 C2 . 1.508(7)
C1 H1A . 0.9600
C1 H1B . 0.9600
C1 H1C . 0.9600
C2 C3 . 1.504(4)
C2 H2A . 0.9700
C2 H2B . 0.9700
C1' H1'A . 0.9600
C1' H1'B . 0.9600
C1' H1'C . 0.9600
C4 C8 . 1.398(3)
C4 C5 . 1.402(3)
C5 C6 . 1.360(4)
C5 H5A . 0.9300
C6 H6A . 0.9300
C7 C8 . 1.353(4)
C7 H7A . 0.9300
C8 H8A . 0.9300
C9 C9 3 1.518(6)
C9 H9A . 0.9700
C9 H9B . 0.9700
O2 H2C . 0.8634
O2 H2D . 0.8738

loop_
_geom_hbond_atom_site_label_D
_geom_hbond_atom_site_label_H
_geom_hbond_atom_site_label_A
_geom_hbond_site_symmetry_A
_geom_hbond_distance_DH
_geom_hbond_distance_HA
_geom_hbond_distance_DA
_geom_hbond_angle_DHA
O2 H2C Br1 . 0.86 2.48 3.329(3) 168
O2 H2D Br1 2 0.87 2.47 3.283(3) 154
N1 H1 Br1 4_665 0.86 2.50 3.361(2) 176
C9 H9A O2 2_545 0.97 2.33 3.247(4) 157
C9 H9B Br1 3 0.97 2.87 3.766(3) 154

loop_
_geom_torsion_atom_site_label_1
_geom_torsion_atom_site_label_2
_geom_torsion_atom_site_label_3
_geom_torsion_atom_site_label_4
_geom_torsion_site_symmetry_4
_geom_torsion
C4 N1 C3 O1 . 7.9(5)
C4 N1 C3 C2 . -172.4(3)
C1 C2 C3 O1 . 28.9(6)
C1 C2 C3 N1 . -150.9(5)
C3 N1 C4 C8 . 4.0(4)
C3 N1 C4 C5 . -176.8(3)
N1 C4 C5 C6 . -179.8(3)
C8 C4 C5 C6 . -0.5(4)
C7 N2 C6 C5 . 0.3(4)
C9 N2 C6 C5 . 178.3(3)
C4 C5 C6 N2 . 0.2(4)
C6 N2 C7 C8 . -0.5(4)
C9 N2 C7 C8 . -178.5(3)
N2 C7 C8 C4 . 0.2(4)
N1 C4 C8 C7 . 179.6(3)
C5 C4 C8 C7 . 0.3(4)
C6 N2 C9 C9 3 -91.4(3)
C7 N2 C9 C9 3 86.7(4)
